data_2214371
loop_
_publ_author_name
'Peter A. Wood'
'Ross S. Forgan'
'Simon Parsons'
'Elna Pidcock'
'Peter A. Tasker'

_publ_section_title
;
 3-Fluorosalicylaldoxime
;
_journal_coeditor_code PK2020
_journal_issue 7
_journal_name_full 'Acta Crystallographica Section E'
_journal_page_first o3132
_journal_page_last o3132
_journal_paper_doi 10.1107/S1600536807020776
_journal_volume 63
_journal_year 2007
_chemical_formula_iupac 'C7 H6 F1 N1 O2'
_chemical_formula_moiety 'C7 H6 F1 N1 O2'
_chemical_formula_sum 'C7 H6 F N O2'
_chemical_formula_weight 155.13
_chemical_name_systematic 3-fluorosalicylaldoxime
_space_group_IT_number 33
_symmetry_cell_setting orthorhombic
_symmetry_space_group_name_Hall 'P 2c -2n'
_symmetry_space_group_name_H-M 'P n a 21'
_atom_sites_solution_hydrogens difmap
_atom_sites_solution_primary direct
_audit_creation_method CRYSTALS_ver_12.83
_cell_angle_alpha 90
_cell_angle_beta 90
_cell_angle_gamma 90
_cell_formula_units_Z 4
_cell_length_a 7.0497(3)
_cell_length_b 10.5161(4)
_cell_length_c 9.1022(4)
_cell_measurement_reflns_used 2462
_cell_measurement_temperature 150
_cell_measurement_theta_max 30
_cell_measurement_theta_min 3
_cell_volume 674.79(5)
_computing_cell_refinement SAINT
_computing_data_collection 'SMART (Siemens, 1993)'
_computing_data_reduction 'SAINT (Siemens, 1995)'
_computing_molecular_graphics 'DIAMOND (Brandenburg, 2004)'
_computing_publication_material CRYSTALS
_computing_structure_refinement 'CRYSTALS (Betteridge <i>et al.</i>,  2003)'
_computing_structure_solution 'SIR92 (Altomare <i>et al.</i>,  1994)'
_diffrn_ambient_temperature 150
_diffrn_measured_fraction_theta_full 1.000
_diffrn_measured_fraction_theta_max 0.924
_diffrn_measurement_device_type 'Bruker SMART APEX CCD area-detector'
_diffrn_measurement_method \w
_diffrn_radiation_monochromator graphite
_diffrn_radiation_type 'Mo K\a'
_diffrn_radiation_wavelength 0.71073
_diffrn_reflns_av_R_equivalents 0.034
_diffrn_reflns_limit_h_max 9
_diffrn_reflns_limit_h_min -9
_diffrn_reflns_limit_k_max 14
_diffrn_reflns_limit_k_min -14
_diffrn_reflns_limit_l_max 12
_diffrn_reflns_limit_l_min -11
_diffrn_reflns_number 5425
_diffrn_reflns_theta_full 28.212
_diffrn_reflns_theta_max 30.335
_diffrn_reflns_theta_min 2.960
_diffrn_standards_number 0
_exptl_absorpt_coefficient_mu 0.131
_exptl_absorpt_correction_T_max 0.98
_exptl_absorpt_correction_T_min 0.50
_exptl_absorpt_correction_type multi-scan
_exptl_absorpt_process_details '(SADABS; Sheldrick, 2006)'
_exptl_crystal_colour 'pale yellow'
_exptl_crystal_density_diffrn 1.527
_exptl_crystal_description block
_exptl_crystal_F_000 320
_exptl_crystal_size_max 0.36
_exptl_crystal_size_mid 0.34
_exptl_crystal_size_min 0.19
_refine_diff_density_max 0.24
_refine_diff_density_min -0.22
_refine_ls_goodness_of_fit_ref 0.9955
_refine_ls_hydrogen_treatment mixed
_refine_ls_matrix_type full
_refine_ls_number_parameters 106
_refine_ls_number_reflns 981
_refine_ls_number_restraints 3
_refine_ls_R_factor_all 0.0417
_refine_ls_R_factor_gt 0.0369
_refine_ls_shift/su_max 0.000100
_refine_ls_structure_factor_coef Fsqd
_refine_ls_weighting_details 'w = 1/[\s^2^(F^2^) + (0.05P)^2^], where P=[max(Fo^2^,0) + 2Fc^2^]/3'
_refine_ls_weighting_scheme calc
_refine_ls_wR_factor_all 0.0952
_refine_ls_wR_factor_gt 0.0944
_refine_ls_wR_factor_ref 0.0952
_reflns_number_gt 840
_reflns_number_total 981
_reflns_threshold_expression I>2\s(I)
_cod_data_source_file pk2020.cif
_cod_data_source_block I
_cod_original_formula_sum 'C7 H6 F1 N1 O2'
_cod_database_code 2214371
_cod_database_fobs_code 2214371

loop_
_symmetry_equiv_pos_as_xyz
x,y,z
-x+1/2,y+1/2,z+1/2
x+1/2,-y+1/2,z
-x,-y,z+1/2

loop_
_atom_site_type_symbol
_atom_site_label
_atom_site_fract_x
_atom_site_fract_y
_atom_site_fract_z
_atom_site_U_iso_or_equiv
_atom_site_adp_type
_atom_site_occupancy
O O1 0.4921(3) 0.18525(14) 0.8860(2) 0.0413 Uani 1.0000
N N2 0.4610(3) 0.17539(15) 0.7354(2) 0.0308 Uani 1.0000
C C3 0.4249(3) 0.28150(17) 0.6744(3) 0.0291 Uani 1.0000
C C4 0.3910(3) 0.28594(19) 0.5162(2) 0.0269 Uani 1.0000
C C5 0.3791(3) 0.17354(18) 0.4329(3) 0.0257 Uani 1.0000
O O5 0.3996(2) 0.05548(13) 0.4920(2) 0.0309 Uani 1.0000
C C6 0.3441(3) 0.18391(19) 0.2834(3) 0.0300 Uani 1.0000
F F6 0.3325(2) 0.07390(12) 0.2058(2) 0.0401 Uani 1.0000
C C7 0.3223(3) 0.2981(2) 0.2124(3) 0.0328 Uani 1.0000
C C8 0.3356(3) 0.4092(2) 0.2956(3) 0.0327 Uani 1.0000
C C9 0.3695(3) 0.4030(2) 0.4445(3) 0.0295 Uani 1.0000
H H1 0.520(5) 0.111(3) 0.909(4) 0.0609 Uiso 1.0000
H H3 0.4159 0.3549 0.7269 0.0344 Uiso 1.0000
H H5 0.426(4) 0.063(3) 0.579(3) 0.0455 Uiso 1.0000
H H7 0.3001 0.2989 0.1116 0.0381 Uiso 1.0000
H H8 0.3191 0.4887 0.2494 0.0387 Uiso 1.0000
H H9 0.3797 0.4761 0.4983 0.0346 Uiso 1.0000

loop_
_atom_site_aniso_label
_atom_site_aniso_U_11
_atom_site_aniso_U_22
_atom_site_aniso_U_33
_atom_site_aniso_U_12
_atom_site_aniso_U_13
_atom_site_aniso_U_23
O1 0.0687(12) 0.0326(8) 0.0228(7) 0.0036(8) -0.0049(7) 0.0006(6)
N2 0.0405(10) 0.0290(8) 0.0228(9) -0.0002(7) -0.0001(7) -0.0011(6)
C3 0.0360(10) 0.0231(8) 0.0280(10) -0.0005(8) 0.0018(8) -0.0042(7)
C4 0.0282(10) 0.0256(9) 0.0268(10) -0.0002(7) 0.0019(8) 0.0000(7)
C5 0.0300(9) 0.0229(9) 0.0242(9) 0.0009(7) 0.0024(8) 0.0000(7)
O5 0.0462(9) 0.0225(6) 0.0241(6) 0.0008(6) 0.0000(6) -0.0008(5)
C6 0.0328(11) 0.0306(10) 0.0268(11) 0.0021(7) 0.0003(8) -0.0045(8)
F6 0.0606(9) 0.0332(6) 0.0266(6) 0.0058(5) -0.0048(6) -0.0086(5)
C7 0.0370(11) 0.0379(11) 0.0235(8) 0.0050(8) 0.0004(9) 0.0033(8)
C8 0.0345(11) 0.0299(9) 0.0336(10) 0.0036(7) 0.0005(9) 0.0075(8)
C9 0.0331(9) 0.0237(9) 0.0316(9) 0.0018(7) 0.0001(8) -0.0012(7)

loop_
_atom_type_symbol
_atom_type_scat_dispersion_real
_atom_type_scat_dispersion_imag
_atom_type_scat_source
C 0.0033 0.0016 'International Tables Vol C 4.2.6.8 and 6.1.1.4'
H 0.0000 0.0000 'International Tables Vol C 4.2.6.8 and 6.1.1.4'
N 0.0061 0.0033 'International Tables Vol C 4.2.6.8 and 6.1.1.4'
O 0.0106 0.0060 'International Tables Vol C 4.2.6.8 and 6.1.1.4'
F 0.0171 0.0103 'International Tables Vol C 4.2.6.8 and 6.1.1.4'

loop_
_geom_angle_atom_site_label_1
_geom_angle_atom_site_label_2
_geom_angle_atom_site_label_3
_geom_angle
_geom_angle_publ_flag
N2 O1 H1 102(3) no
O1 N2 C3 113.33(16) no
N2 C3 C4 119.43(17) no
N2 C3 H3 121.9 no
C4 C3 H3 118.6 no
C3 C4 C5 120.97(18) no
C3 C4 C9 120.34(19) no
C5 C4 C9 118.70(18) no
C4 C5 O5 123.17(17) no
C4 C5 C6 118.26(19) no
O5 C5 C6 118.57(19) no
C5 O5 H5 108.9(19) no
C5 C6 F6 116.98(19) no
C5 C6 C7 123.4(2) no
F6 C6 C7 119.62(18) no
C6 C7 C8 118.0(2) no
C6 C7 H7 119.4 no
C8 C7 H7 122.6 no
C7 C8 C9 120.4(2) no
C7 C8 H8 119.4 no
C9 C8 H8 120.1 no
C4 C9 C8 121.2(2) no
C4 C9 H9 118.8 no
C8 C9 H9 120.0 no

loop_
_geom_bond_atom_site_label_1
_geom_bond_atom_site_label_2
_geom_bond_distance
_geom_bond_publ_flag
O1 N2 1.392(2) no
O1 H1 0.83(3) no
N2 C3 1.272(2) no
C3 C4 1.460(3) no
C3 H3 0.911 no
C4 C5 1.407(3) no
C4 C9 1.401(3) no
C5 O5 1.361(2) no
C5 C6 1.387(3) no
O5 H5 0.82(3) no
C6 F6 1.358(2) no
C6 C7 1.372(3) no
C7 C8 1.395(3) no
C7 H7 0.931 no
C8 C9 1.378(3) no
C8 H8 0.943 no
C9 H9 0.915 no

loop_
_cod_related_entry_id
_cod_related_entry_database
_cod_related_entry_code
1 ChemSpider 21184724
